data_1502298
loop_
_publ_author_name
'Williams, David E.'
'Dalisay, Doralyn S.'
'Patrick, Brian O.'
'Matainaho, Teatulohi'
'Andrusiak, Kerry'
'Deshpande, Raamesh'
'Myers, Chad L.'
'Piotrowski, Jeff S.'
'Boone, Charles'
'Yoshida, Minoru'
'Andersen, Raymond J.'

_publ_section_title
;
 Padanamides A and B, highly modified linear tetrapeptides produced in
 culture by a Streptomyces sp. isolated from a marine sediment.
;
_journal_issue 15
_journal_name_full 'Organic letters'
_journal_page_first 3936
_journal_page_last 3939
_journal_paper_doi 10.1021/ol2014494
_journal_volume 13
_journal_year 2011
_chemical_formula_sum 'C23 H26 N10 O13'
_chemical_formula_weight 650.54
_chemical_name_systematic
;
 ?
;
_space_group_IT_number 4
_symmetry_cell_setting monoclinic
_symmetry_space_group_name_Hall 'P 2yb'
_symmetry_space_group_name_H-M 'P 1 21 1'
_atom_sites_solution_hydrogens geom
_atom_sites_solution_primary direct
_atom_sites_solution_secondary difmap
_audit_creation_method SHELXL-97
_cell_angle_alpha 90.00
_cell_angle_beta 90.163(4)
_cell_angle_gamma 90.00
_cell_formula_units_Z 2
_cell_length_a 9.7813(5)
_cell_length_b 7.8382(4)
_cell_length_c 18.1030(10)
_cell_measurement_reflns_used 7587
_cell_measurement_temperature 90.0(3)
_cell_measurement_theta_max 55.07
_cell_measurement_theta_min 2.44
_cell_volume 1387.91(13)
_computing_structure_refinement 'SHELXL-97 (Sheldrick, 2008)'
_diffrn_ambient_temperature 90.0(1)
_diffrn_measured_fraction_theta_full 0.997
_diffrn_measured_fraction_theta_max 0.997
_diffrn_measurement_device_type 'Bruker APEX DUO'
_diffrn_measurement_method 'area detector'
_diffrn_radiation_monochromator graphite
_diffrn_radiation_source 'fine-focus sealed tube'
_diffrn_radiation_type CuK\a
_diffrn_radiation_wavelength 1.54178
_diffrn_reflns_av_R_equivalents 0.0870
_diffrn_reflns_av_sigmaI/netI 0.0704
_diffrn_reflns_limit_h_max 10
_diffrn_reflns_limit_h_min -10
_diffrn_reflns_limit_k_max 8
_diffrn_reflns_limit_k_min -8
_diffrn_reflns_limit_l_max 19
_diffrn_reflns_limit_l_min -19
_diffrn_reflns_number 3551
_diffrn_reflns_theta_full 55.74
_diffrn_reflns_theta_max 55.74
_diffrn_reflns_theta_min 2.44
_exptl_absorpt_coefficient_mu 1.119
_exptl_absorpt_correction_T_max 0.978
_exptl_absorpt_correction_T_min 0.465
_exptl_absorpt_correction_type multi-scan
_exptl_crystal_colour yellow
_exptl_crystal_density_diffrn 1.557
_exptl_crystal_density_method 'not measured'
_exptl_crystal_description needle
_exptl_crystal_F_000 676
_exptl_crystal_size_max 0.37
_exptl_crystal_size_mid 0.04
_exptl_crystal_size_min 0.02
_refine_diff_density_max 0.201
_refine_diff_density_min -0.206
_refine_diff_density_rms 0.046
_refine_ls_abs_structure_details 'Flack H D (1983), Acta Cryst. A39, 876-881'
_refine_ls_abs_structure_Flack -0.15(34)
_refine_ls_extinction_method none
_refine_ls_goodness_of_fit_ref 1.010
_refine_ls_hydrogen_treatment mixed
_refine_ls_matrix_type full
_refine_ls_number_parameters 440
_refine_ls_number_reflns 3551
_refine_ls_number_restraints 1
_refine_ls_restrained_S_all 1.009
_refine_ls_R_factor_all 0.0656
_refine_ls_R_factor_gt 0.0555
_refine_ls_shift/su_max 0.000
_refine_ls_shift/su_mean 0.000
_refine_ls_structure_factor_coef Fsqd
_refine_ls_weighting_details 'calc w=1/[\s^2^(Fo^2^)+(0.0913P)^2^+0.0000P] where P=(Fo^2^+2Fc^2^)/3'
_refine_ls_weighting_scheme calc
_refine_ls_wR_factor_gt 0.1382
_refine_ls_wR_factor_ref 0.1450
_reflns_number_gt 2969
_reflns_number_total 3551
_reflns_threshold_expression >2\s(I)
_cod_data_source_file ol2014494_si_001.cif
_cod_data_source_block ra050
_cod_original_sg_symbol_H-M 'P 21'
_cod_database_code 1502298

loop_
_symmetry_equiv_pos_as_xyz
'x, y, z'
'-x, y+1/2, -z'

loop_
_atom_site_label
_atom_site_type_symbol
_atom_site_fract_x
_atom_site_fract_y
_atom_site_fract_z
_atom_site_U_iso_or_equiv
_atom_site_adp_type
_atom_site_occupancy
_atom_site_symmetry_multiplicity
_atom_site_calc_flag
_atom_site_refinement_flags
H7O H 0.245(6) 0.891(10) 0.139(3) 0.09(2) Uiso 1 1 d .
C2A C 0.8725(5) 0.5749(7) 0.5507(3) 0.0600(13) Uani 1 1 d .
C3A C 0.8762(5) 0.6340(6) 0.4722(3) 0.0593(12) Uani 1 1 d .
H3A H 0.9658 0.6921 0.4634 0.071 Uiso 1 1 calc R
C4A C 0.7630(5) 0.7688(6) 0.4701(3) 0.0621(13) Uani 1 1 d .
H4A1 H 0.7811 0.8559 0.4317 0.075 Uiso 1 1 calc R
H4A2 H 0.6727 0.7160 0.4606 0.075 Uiso 1 1 calc R
C5A C 0.7698(5) 0.8453(7) 0.5466(3) 0.0671(14) Uani 1 1 d .
H5A1 H 0.8338 0.9431 0.5482 0.081 Uiso 1 1 calc R
H5A2 H 0.6784 0.8839 0.5631 0.081 Uiso 1 1 calc R
C6A C 0.7934(5) 0.7047(7) 0.6689(3) 0.0629(13) Uani 1 1 d .
C9A C 0.8895(5) 0.4969(6) 0.3493(3) 0.0580(12) Uani 1 1 d .
C10A C 0.8854(5) 0.3541(6) 0.3011(3) 0.0543(12) Uani 1 1 d .
C11A C 0.9102(4) 0.3685(6) 0.2268(3) 0.0572(12) Uani 1 1 d .
H11A H 0.9107 0.2699 0.1963 0.069 Uiso 1 1 calc R
C12A C 0.9345(5) 0.5262(6) 0.1968(2) 0.0544(12) Uani 1 1 d .
C13A C 0.9385(5) 0.6713(7) 0.2407(3) 0.0589(12) Uani 1 1 d .
H13A H 0.9550 0.7799 0.2192 0.071 Uiso 1 1 calc R
C14A C 0.9188(5) 0.6568(7) 0.3149(3) 0.0614(13) Uani 1 1 d .
H14A H 0.9248 0.7562 0.3447 0.074 Uiso 1 1 calc R
N1A N 0.8195(4) 0.7040(5) 0.5923(2) 0.0575(10) Uani 1 1 d .
N7A N 0.8308(5) 0.5657(6) 0.7054(3) 0.0653(12) Uani 1 1 d .
N8A N 0.8655(5) 0.4916(6) 0.4222(2) 0.0635(12) Uani 1 1 d .
N9A N 0.8507(4) 0.1852(5) 0.3281(3) 0.0595(11) Uani 1 1 d .
N10A N 0.9460(4) 0.5434(6) 0.1169(2) 0.0592(11) Uani 1 1 d .
O1A O 0.7405(4) 0.8297(5) 0.69607(19) 0.0666(9) Uani 1 1 d .
O2A O 0.9104(4) 0.4353(5) 0.57323(19) 0.0686(9) Uani 1 1 d .
O3A O 0.8271(4) 0.1648(4) 0.3944(2) 0.0712(10) Uani 1 1 d .
O4A O 0.8444(4) 0.0675(4) 0.2835(2) 0.0656(9) Uani 1 1 d .
O5A O 0.9713(4) 0.4140(4) 0.08067(19) 0.0673(9) Uani 1 1 d .
O6A O 0.9299(4) 0.6847(4) 0.08936(18) 0.0623(9) Uani 1 1 d .
H7A1 H 0.807(6) 0.552(8) 0.752(3) 0.075 Uiso 1 1 d .
H7A2 H 0.853(6) 0.481(8) 0.687(3) 0.075 Uiso 1 1 d .
H8A H 0.844(5) 0.406(8) 0.436(3) 0.056(17) Uiso 1 1 d .
C2B C 0.6245(5) 0.8772(7) 0.0023(3) 0.0594(13) Uani 1 1 d .
C3B C 0.6114(5) 0.9403(6) 0.0809(3) 0.0547(11) Uani 1 1 d .
H3B H 0.5236 1.0047 0.0859 0.066 Uiso 1 1 calc R
C4B C 0.7312(5) 1.0650(6) 0.0888(3) 0.0572(12) Uani 1 1 d .
H4B1 H 0.7110 1.1549 0.1256 0.069 Uiso 1 1 calc R
H4B2 H 0.8162 1.0050 0.1034 0.069 Uiso 1 1 calc R
C5B C 0.7423(5) 1.1388(7) 0.0114(3) 0.0614(12) Uani 1 1 d .
H5B1 H 0.6837 1.2411 0.0060 0.074 Uiso 1 1 calc R
H5B2 H 0.8379 1.1702 0.0000 0.074 Uiso 1 1 calc R
C6B C 0.7176(5) 1.0079(7) -0.1126(3) 0.0573(12) Uani 1 1 d .
C9B C 0.5670(5) 0.7973(6) 0.2006(3) 0.0554(12) Uani 1 1 d .
C10B C 0.5517(5) 0.6488(6) 0.2451(3) 0.0564(12) Uani 1 1 d .
C11B C 0.5022(5) 0.6576(7) 0.3174(3) 0.0625(13) Uani 1 1 d .
H11B H 0.4881 0.5568 0.3454 0.075 Uiso 1 1 calc R
C12B C 0.4742(5) 0.8159(7) 0.3470(3) 0.0598(12) Uani 1 1 d .
C13B C 0.4954(5) 0.9646(7) 0.3067(3) 0.0572(12) Uani 1 1 d .
H13B H 0.4784 1.0725 0.3287 0.069 Uiso 1 1 calc R
C14B C 0.5404(5) 0.9558(6) 0.2355(3) 0.0561(12) Uani 1 1 d .
H14B H 0.5544 1.0585 0.2087 0.067 Uiso 1 1 calc R
C15 C 0.1454(6) 1.0292(7) 0.0851(3) 0.0718(15) Uani 1 1 d .
H15A H 0.1013 1.1389 0.0954 0.108 Uiso 1 1 calc R
H15B H 0.0758 0.9396 0.0821 0.108 Uiso 1 1 calc R
H15C H 0.1944 1.0361 0.0381 0.108 Uiso 1 1 calc R
N1B N 0.6953(4) 1.0022(5) -0.0362(2) 0.0569(10) Uani 1 1 d .
N7B N 0.6900(5) 0.8679(6) -0.1507(3) 0.0613(11) Uani 1 1 d .
N8B N 0.6088(4) 0.7935(5) 0.1302(2) 0.0577(10) Uani 1 1 d .
N9B N 0.5848(4) 0.4807(5) 0.2181(2) 0.0567(10) Uani 1 1 d .
N10B N 0.4213(4) 0.8258(6) 0.4218(2) 0.0635(11) Uani 1 1 d .
O1B O 0.7612(4) 1.1403(4) -0.14018(19) 0.0627(9) Uani 1 1 d .
O2B O 0.5841(3) 0.7426(4) -0.02090(19) 0.0607(9) Uani 1 1 d .
O3B O 0.6203(3) 0.4632(4) 0.1529(2) 0.0632(9) Uani 1 1 d .
O4B O 0.5796(3) 0.3601(4) 0.2611(2) 0.0648(9) Uani 1 1 d .
O5B O 0.3924(4) 0.6934(5) 0.4545(2) 0.0783(11) Uani 1 1 d .
O6B O 0.4110(4) 0.9678(5) 0.45005(19) 0.0700(10) Uani 1 1 d .
O7 O 0.2391(4) 0.9902(5) 0.1426(2) 0.0684(10) Uani 1 1 d .
H7B2 H 0.669(6) 0.780(9) -0.130(3) 0.082 Uiso 1 1 d .
H7B1 H 0.715(6) 0.874(8) -0.201(3) 0.082 Uiso 1 1 d .
H8B H 0.611(5) 0.692(7) 0.110(3) 0.050(13) Uiso 1 1 d .

loop_
_atom_site_aniso_label
_atom_site_aniso_U_11
_atom_site_aniso_U_22
_atom_site_aniso_U_33
_atom_site_aniso_U_23
_atom_site_aniso_U_13
_atom_site_aniso_U_12
C2A 0.057(3) 0.061(3) 0.063(3) -0.002(3) 0.000(2) -0.003(3)
C3A 0.059(3) 0.059(3) 0.060(3) -0.003(2) 0.005(2) 0.002(2)
C4A 0.063(3) 0.058(3) 0.065(3) 0.011(2) -0.002(2) 0.003(2)
C5A 0.064(3) 0.071(3) 0.066(3) 0.002(3) 0.005(3) 0.003(3)
C6A 0.057(3) 0.065(3) 0.066(3) 0.000(3) -0.004(3) -0.006(3)
C9A 0.050(3) 0.060(3) 0.064(3) 0.001(2) 0.001(2) 0.002(2)
C10A 0.053(3) 0.054(3) 0.055(3) 0.000(2) -0.004(2) -0.003(2)
C11A 0.044(3) 0.058(3) 0.069(3) -0.011(2) -0.003(2) 0.002(2)
C12A 0.047(3) 0.061(3) 0.055(3) -0.004(2) 0.002(2) 0.003(2)
C13A 0.055(3) 0.058(3) 0.064(3) -0.001(2) 0.005(2) -0.002(2)
C14A 0.067(3) 0.055(3) 0.062(3) -0.003(2) 0.004(2) -0.004(2)
N1A 0.067(3) 0.056(2) 0.050(2) 0.0002(19) 0.000(2) 0.003(2)
N7A 0.062(3) 0.066(3) 0.068(3) 0.000(3) 0.000(2) 0.001(2)
N8A 0.071(3) 0.057(3) 0.063(3) 0.003(2) 0.003(2) -0.006(2)
N9A 0.055(2) 0.058(3) 0.066(3) 0.001(2) -0.004(2) -0.001(2)
N10A 0.051(2) 0.066(3) 0.061(3) -0.010(2) -0.0032(19) -0.001(2)
O1A 0.074(2) 0.065(2) 0.061(2) -0.0033(18) 0.0041(16) 0.003(2)
O2A 0.072(2) 0.065(2) 0.069(2) 0.0024(18) 0.0002(17) 0.0066(18)
O3A 0.090(3) 0.059(2) 0.064(3) 0.0049(17) 0.001(2) -0.0070(19)
O4A 0.067(2) 0.0538(19) 0.076(2) -0.0111(19) -0.0043(18) -0.0008(16)
O5A 0.072(2) 0.064(2) 0.065(2) -0.0084(18) -0.0060(18) 0.0049(17)
O6A 0.068(2) 0.055(2) 0.064(2) 0.0027(17) 0.0007(17) 0.0038(17)
C2B 0.053(3) 0.059(3) 0.066(3) 0.002(3) -0.002(2) 0.001(3)
C3B 0.054(3) 0.048(2) 0.062(3) -0.001(2) 0.004(2) 0.003(2)
C4B 0.050(3) 0.061(3) 0.060(3) -0.011(2) 0.001(2) -0.003(2)
C5B 0.058(3) 0.061(3) 0.066(3) -0.001(2) 0.001(2) -0.001(2)
C6B 0.048(3) 0.056(3) 0.067(3) 0.001(3) -0.003(2) 0.008(2)
C9B 0.049(3) 0.057(3) 0.060(3) 0.002(2) -0.004(2) -0.003(2)
C10B 0.052(3) 0.055(3) 0.062(3) -0.004(2) -0.002(2) 0.003(2)
C11B 0.053(3) 0.066(3) 0.069(3) 0.007(3) -0.004(2) -0.005(3)
C12B 0.058(3) 0.063(3) 0.058(3) -0.004(3) 0.001(2) 0.002(3)
C13B 0.044(3) 0.056(3) 0.071(3) -0.003(2) -0.004(2) 0.001(2)
C14B 0.049(3) 0.057(3) 0.062(3) 0.001(2) 0.003(2) 0.003(2)
C15 0.072(4) 0.063(3) 0.081(4) -0.002(3) -0.011(3) 0.002(3)
N1B 0.061(2) 0.055(2) 0.055(2) -0.0011(19) 0.0024(19) -0.006(2)
N7B 0.067(3) 0.057(3) 0.061(3) -0.002(2) -0.004(2) -0.005(2)
N8B 0.060(2) 0.050(3) 0.064(3) -0.002(2) 0.0022(19) 0.002(2)
N9B 0.048(2) 0.055(3) 0.067(3) 0.001(2) 0.001(2) -0.0013(19)
N10B 0.060(3) 0.064(3) 0.067(3) 0.002(3) -0.001(2) 0.004(2)
O1B 0.070(2) 0.055(2) 0.063(2) 0.0006(16) 0.0017(17) -0.0021(18)
O2B 0.061(2) 0.057(2) 0.065(2) -0.0089(16) 0.0025(16) -0.0110(16)
O3B 0.063(2) 0.0566(19) 0.070(2) -0.0028(17) 0.0063(17) 0.0005(16)
O4B 0.065(2) 0.054(2) 0.076(2) 0.0043(18) -0.0007(17) 0.0021(16)
O5B 0.097(3) 0.068(2) 0.070(2) 0.008(2) 0.012(2) -0.002(2)
O6B 0.079(2) 0.061(2) 0.070(2) -0.0083(18) 0.0115(18) 0.0009(18)
O7 0.081(3) 0.058(2) 0.066(2) -0.0010(18) -0.0077(18) 0.0031(19)

loop_
_atom_type_symbol
_atom_type_description
_atom_type_scat_dispersion_real
_atom_type_scat_dispersion_imag
_atom_type_scat_source
C C 0.0181 0.0091 'International Tables Vol C Tables 4.2.6.8 and 6.1.1.4'
H H 0.0000 0.0000 'International Tables Vol C Tables 4.2.6.8 and 6.1.1.4'
N N 0.0311 0.0180 'International Tables Vol C Tables 4.2.6.8 and 6.1.1.4'
O O 0.0492 0.0322 'International Tables Vol C Tables 4.2.6.8 and 6.1.1.4'

loop_
_geom_angle_atom_site_label_1
_geom_angle_atom_site_label_2
_geom_angle_atom_site_label_3
_geom_angle
O2A C2A N1A 126.4(5)
O2A C2A C3A 125.8(5)
N1A C2A C3A 107.8(4)
N8A C3A C2A 110.8(4)
N8A C3A C4A 117.9(4)
C2A C3A C4A 102.5(4)
N8A C3A H3A 108.4
C2A C3A H3A 108.4
C4A C3A H3A 108.4
C5A C4A C3A 102.8(4)
C5A C4A H4A1 111.2
C3A C4A H4A1 111.2
C5A C4A H4A2 111.2
C3A C4A H4A2 111.2
H4A1 C4A H4A2 109.1
N1A C5A C4A 103.4(4)
N1A C5A H5A1 111.1
C4A C5A H5A1 111.1
N1A C5A H5A2 111.1
C4A C5A H5A2 111.1
H5A1 C5A H5A2 109.1
O1A C6A N7A 125.4(5)
O1A C6A N1A 118.7(5)
N7A C6A N1A 115.9(5)
N8A C9A C10A 125.1(5)
N8A C9A C14A 119.5(5)
C10A C9A C14A 115.4(4)
C11A C10A C9A 122.1(4)
C11A C10A N9A 116.6(4)
C9A C10A N9A 121.3(4)
C12A C11A C10A 119.6(4)
C12A C11A H11A 120.2
C10A C11A H11A 120.2
C11A C12A C13A 121.1(4)
C11A C12A N10A 119.4(4)
C13A C12A N10A 119.4(4)
C14A C13A C12A 119.5(5)
C14A C13A H13A 120.2
C12A C13A H13A 120.2
C13A C14A C9A 122.2(5)
C13A C14A H14A 118.9
C9A C14A H14A 118.9
C2A N1A C6A 128.0(4)
C2A N1A C5A 112.0(4)
C6A N1A C5A 119.4(4)
C6A N7A H7A1 120(4)
C6A N7A H7A2 125(5)
H7A1 N7A H7A2 112(6)
C9A N8A C3A 125.5(5)
C9A N8A H8A 115(4)
C3A N8A H8A 120(4)
O4A N9A O3A 122.3(4)
O4A N9A C10A 118.4(4)
O3A N9A C10A 119.3(4)
O6A N10A O5A 123.6(4)
O6A N10A C12A 118.5(4)
O5A N10A C12A 117.9(4)
O2B C2B N1B 127.5(5)
O2B C2B C3B 125.9(5)
N1B C2B C3B 106.6(4)
N8B C3B C2B 108.6(4)
N8B C3B C4B 117.4(4)
C2B C3B C4B 103.3(4)
N8B C3B H3B 109.0
C2B C3B H3B 109.0
C4B C3B H3B 109.0
C5B C4B C3B 102.3(4)
C5B C4B H4B1 111.3
C3B C4B H4B1 111.3
C5B C4B H4B2 111.3
C3B C4B H4B2 111.3
H4B1 C4B H4B2 109.2
N1B C5B C4B 104.1(4)
N1B C5B H5B1 110.9
C4B C5B H5B1 110.9
N1B C5B H5B2 110.9
C4B C5B H5B2 110.9
H5B1 C5B H5B2 109.0
O1B C6B N7B 124.0(5)
O1B C6B N1B 118.9(4)
N7B C6B N1B 117.1(5)
N8B C9B C14B 120.0(4)
N8B C9B C10B 123.6(4)
C14B C9B C10B 116.3(4)
C11B C10B C9B 121.8(4)
C11B C10B N9B 116.2(4)
C9B C10B N9B 122.0(4)
C12B C11B C10B 118.6(5)
C12B C11B H11B 120.7
C10B C11B H11B 120.7
C11B C12B C13B 121.2(4)
C11B C12B N10B 118.9(5)
C13B C12B N10B 119.9(4)
C14B C13B C12B 120.2(5)
C14B C13B H13B 119.9
C12B C13B H13B 119.9
C13B C14B C9B 121.7(5)
C13B C14B H14B 119.2
C9B C14B H14B 119.2
O7 C15 H15A 109.5
O7 C15 H15B 109.5
H15A C15 H15B 109.5
O7 C15 H15C 109.5
H15A C15 H15C 109.5
H15B C15 H15C 109.5
C2B N1B C6B 126.7(4)
C2B N1B C5B 112.3(4)
C6B N1B C5B 120.9(4)
C6B N7B H7B2 121(5)
C6B N7B H7B1 114(4)
H7B2 N7B H7B1 123(6)
C9B N8B C3B 124.9(4)
C9B N8B H8B 115(3)
C3B N8B H8B 118(3)
O4B N9B O3B 122.2(4)
O4B N9B C10B 118.6(4)
O3B N9B C10B 119.2(4)
O5B N10B O6B 123.0(4)
O5B N10B C12B 119.2(4)
O6B N10B C12B 117.8(4)
C15 O7 H7O 102(5)

loop_
_geom_bond_atom_site_label_1
_geom_bond_atom_site_label_2
_geom_bond_distance
C2A O2A 1.225(6)
C2A N1A 1.365(6)
C2A C3A 1.496(7)
C3A N8A 1.440(7)
C3A C4A 1.531(7)
C3A H3A 1.0000
C4A C5A 1.511(7)
C4A H4A1 0.9900
C4A H4A2 0.9900
C5A N1A 1.465(7)
C5A H5A1 0.9900
C5A H5A2 0.9900
C6A O1A 1.213(6)
C6A N7A 1.325(7)
C6A N1A 1.409(6)
C9A N8A 1.342(7)
C9A C10A 1.419(7)
C9A C14A 1.428(7)
C10A C11A 1.374(7)
C10A N9A 1.451(6)
C11A C12A 1.371(7)
C11A H11A 0.9500
C12A C13A 1.389(7)
C12A N10A 1.457(6)
C13A C14A 1.361(7)
C13A H13A 0.9500
C14A H14A 0.9500
N7A H7A1 0.88(6)
N7A H7A2 0.78(6)
N8A H8A 0.75(6)
N9A O4A 1.228(5)
N9A O3A 1.233(5)
N10A O6A 1.225(5)
N10A O5A 1.233(5)
C2B O2B 1.202(6)
C2B N1B 1.389(7)
C2B C3B 1.513(7)
C3B N8B 1.457(6)
C3B C4B 1.532(7)
C3B H3B 1.0000
C4B C5B 1.521(7)
C4B H4B1 0.9900
C4B H4B2 0.9900
C5B N1B 1.449(7)
C5B H5B1 0.9900
C5B H5B2 0.9900
C6B O1B 1.229(6)
C6B N7B 1.323(7)
C6B N1B 1.401(6)
C9B N8B 1.339(6)
C9B C14B 1.419(7)
C9B C10B 1.424(7)
C10B C11B 1.398(7)
C10B N9B 1.443(6)
C11B C12B 1.379(7)
C11B H11B 0.9500
C12B C13B 1.392(7)
C12B N10B 1.453(6)
C13B C14B 1.364(7)
C13B H13B 0.9500
C14B H14B 0.9500
C15 O7 1.418(6)
C15 H15A 0.9800
C15 H15B 0.9800
C15 H15C 0.9800
N7B H7B2 0.81(7)
N7B H7B1 0.94(6)
N8B H8B 0.87(5)
N9B O4B 1.226(5)
N9B O3B 1.239(5)
N10B O5B 1.228(6)
N10B O6B 1.229(6)
O7 H7O 0.78(7)

loop_
_geom_torsion_atom_site_label_1
_geom_torsion_atom_site_label_2
_geom_torsion_atom_site_label_3
_geom_torsion_atom_site_label_4
_geom_torsion
O2A C2A C3A N8A 28.1(7)
N1A C2A C3A N8A -152.0(4)
O2A C2A C3A C4A 154.7(5)
N1A C2A C3A C4A -25.3(5)
N8A C3A C4A C5A 155.2(5)
C2A C3A C4A C5A 33.3(5)
C3A C4A C5A N1A -29.5(5)
N8A C9A C10A C11A 179.6(5)
C14A C9A C10A C11A 1.1(7)
N8A C9A C10A N9A 1.3(8)
C14A C9A C10A N9A -177.2(4)
C9A C10A C11A C12A -2.7(7)
N9A C10A C11A C12A 175.6(4)
C10A C11A C12A C13A 2.0(7)
C10A C11A C12A N10A -173.4(4)
C11A C12A C13A C14A 0.3(7)
N10A C12A C13A C14A 175.7(4)
C12A C13A C14A C9A -2.0(8)
N8A C9A C14A C13A -177.3(5)
C10A C9A C14A C13A 1.4(7)
O2A C2A N1A C6A -1.9(8)
C3A C2A N1A C6A 178.2(4)
O2A C2A N1A C5A -173.2(5)
C3A C2A N1A C5A 6.9(6)
O1A C6A N1A C2A -177.0(5)
N7A C6A N1A C2A 3.4(7)
O1A C6A N1A C5A -6.2(7)
N7A C6A N1A C5A 174.2(5)
C4A C5A N1A C2A 14.9(5)
C4A C5A N1A C6A -157.3(4)
C10A C9A N8A C3A 176.6(5)
C14A C9A N8A C3A -4.9(8)
C2A C3A N8A C9A -167.6(5)
C4A C3A N8A C9A 74.8(6)
C11A C10A N9A O4A -0.7(6)
C9A C10A N9A O4A 177.6(4)
C11A C10A N9A O3A -179.9(4)
C9A C10A N9A O3A -1.5(7)
C11A C12A N10A O6A 160.1(4)
C13A C12A N10A O6A -15.4(7)
C11A C12A N10A O5A -19.6(6)
C13A C12A N10A O5A 164.9(4)
O2B C2B C3B N8B 28.6(7)
N1B C2B C3B N8B -149.6(4)
O2B C2B C3B C4B 154.0(5)
N1B C2B C3B C4B -24.2(5)
N8B C3B C4B C5B 152.5(4)
C2B C3B C4B C5B 32.9(5)
C3B C4B C5B N1B -30.1(5)
N8B C9B C10B C11B -177.2(5)
C14B C9B C10B C11B 5.2(7)
N8B C9B C10B N9B 2.1(7)
C14B C9B C10B N9B -175.5(5)
C9B C10B C11B C12B -3.3(7)
N9B C10B C11B C12B 177.4(4)
C10B C11B C12B C13B -0.5(7)
C10B C11B C12B N10B 179.4(4)
C11B C12B C13B C14B 2.2(7)
N10B C12B C13B C14B -177.7(4)
C12B C13B C14B C9B 0.0(8)
N8B C9B C14B C13B 178.8(5)
C10B C9B C14B C13B -3.5(7)
O2B C2B N1B C6B 9.6(8)
C3B C2B N1B C6B -172.2(4)
O2B C2B N1B C5B -173.0(5)
C3B C2B N1B C5B 5.2(6)
O1B C6B N1B C2B 167.5(5)
N7B C6B N1B C2B -12.6(7)
O1B C6B N1B C5B -9.6(7)
N7B C6B N1B C5B 170.3(5)
C4B C5B N1B C2B 16.2(5)
C4B C5B N1B C6B -166.2(4)
C14B C9B N8B C3B -9.4(7)
C10B C9B N8B C3B 173.0(4)
C2B C3B N8B C9B -163.7(4)
C4B C3B N8B C9B 79.6(6)
C11B C10B N9B O4B -6.4(6)
C9B C10B N9B O4B 174.3(4)
C11B C10B N9B O3B 175.1(4)
C9B C10B N9B O3B -4.2(7)
C11B C12B N10B O5B -5.9(7)
C13B C12B N10B O5B 174.0(5)
C11B C12B N10B O6B 172.3(5)
C13B C12B N10B O6B -7.8(7)
